data_2108105
loop_
_publ_author_name
'Bujak, Maciej'

_publ_section_title
;
 Formation and distortion of iodidoantimonates(III): the first isolated
 [SbI~6~]^3{-^} octahedron
;
_journal_coeditor_code EB5060
_journal_issue 3
_journal_name_full 'Acta Crystallographica Section B'
_journal_page_first 432
_journal_page_last 442
_journal_paper_doi 10.1107/S2052520617003420
_journal_volume 73
_journal_year 2017
_chemical_formula_moiety '2(Sb I4 -), C4 H12 N2 2+, 4(H2 O)'
_chemical_formula_sum 'C4 H20 I8 N2 O4 Sb2'
_chemical_formula_weight 1418.94
_chemical_name_systematic
;
 Piperazine-1,4-diium bis(tetraiodidoantimonate(III)) tetrahydrate
;
_space_group_IT_number 14
_symmetry_cell_setting monoclinic
_symmetry_space_group_name_Hall '-P 2ybc'
_symmetry_space_group_name_H-M 'P 1 21/c 1'
_atom_sites_solution_hydrogens difmap
_atom_sites_solution_primary direct
_atom_sites_solution_secondary difmap
_audit_creation_method SHELXL-97
_cell_angle_alpha 90.00
_cell_angle_beta 94.560(2)
_cell_angle_gamma 90.00
_cell_formula_units_Z 2
_cell_length_a 7.31459(16)
_cell_length_b 12.9482(3)
_cell_length_c 13.8097(3)
_cell_measurement_reflns_used 4310
_cell_measurement_temperature 85.0(5)
_cell_measurement_theta_max 29.57
_cell_measurement_theta_min 2.79
_cell_volume 1303.79(5)
_computing_cell_refinement 'CrysAlis Pro ver. 171.34.44 (Oxford Diffraction Ltd., 2010)'
_computing_data_collection 'CrysAlis CCD ver. 171.33.57 (Oxford Diffraction Ltd., 2010)'
_computing_data_reduction 'CrysAlis Pro ver. 171.34.44 (Oxford Diffraction Ltd., 2010)'
_computing_molecular_graphics 'Mercury (C.F.Macrae at al., 2008)'
_computing_publication_material 'SHELXL-97 (G.M.Sheldrick, 2008)'
_computing_structure_refinement 'SHELXL-97 (G.M.Sheldrick, 2008)'
_computing_structure_solution 'SHELXS-97 (G.M.Sheldrick, 2008)'
_diffrn_ambient_temperature 85.0(5)
_diffrn_measured_fraction_theta_full 0.992
_diffrn_measured_fraction_theta_max 0.992
_diffrn_measurement_device_type Xcalibur
_diffrn_measurement_method \w--scan
_diffrn_radiation_monochromator graphite
_diffrn_radiation_source 'fine-focus sealed tube'
_diffrn_radiation_type MoK\a
_diffrn_radiation_wavelength 0.71073
_diffrn_reflns_av_R_equivalents 0.0300
_diffrn_reflns_av_sigmaI/netI 0.0307
_diffrn_reflns_limit_h_max 6
_diffrn_reflns_limit_h_min -9
_diffrn_reflns_limit_k_max 16
_diffrn_reflns_limit_k_min -16
_diffrn_reflns_limit_l_max 16
_diffrn_reflns_limit_l_min -17
_diffrn_reflns_number 8963
_diffrn_reflns_theta_full 26.50
_diffrn_reflns_theta_max 26.50
_diffrn_reflns_theta_min 2.79
_exptl_absorpt_coefficient_mu 11.552
_exptl_absorpt_correction_T_max 0.64
_exptl_absorpt_correction_T_min 0.43
_exptl_absorpt_correction_type analytical
_exptl_absorpt_process_details
;
 CrysAlis Pro ver. 171.33.57 (Oxford Diffraction Ltd., 2010)
;
_exptl_crystal_colour red-orange
_exptl_crystal_density_diffrn 3.614
_exptl_crystal_density_method 'not measured'
_exptl_crystal_description tabular
_exptl_crystal_F_000 1232
_exptl_crystal_size_max 0.10
_exptl_crystal_size_mid 0.08
_exptl_crystal_size_min 0.04
_refine_diff_density_max 0.708
_refine_diff_density_min -0.915
_refine_ls_extinction_method none
_refine_ls_goodness_of_fit_ref 1.085
_refine_ls_hydrogen_treatment mixed
_refine_ls_matrix_type full
_refine_ls_number_parameters 103
_refine_ls_number_reflns 2680
_refine_ls_number_restraints 6
_refine_ls_restrained_S_all 1.084
_refine_ls_R_factor_all 0.0304
_refine_ls_R_factor_gt 0.0223
_refine_ls_shift/su_max 0.001
_refine_ls_shift/su_mean 0.000
_refine_ls_structure_factor_coef Fsqd
_refine_ls_weighting_details
;
 calc w=1/[\s\^2\^(Fo\^2\^)+(0.0093P)\^2\^+0.0000P] where
 P=(Fo\^2\^+2Fc\^2\^)/3
;
_refine_ls_weighting_scheme calc
_refine_ls_wR_factor_gt 0.0363
_refine_ls_wR_factor_ref 0.0381
_reflns_number_gt 2316
_reflns_number_total 2680
_reflns_threshold_expression >2sigma(I)
_cod_data_source_file eb5060sup1.cif
_cod_data_source_block PBTT_85K
_cod_depositor_comments
;
The following automatic conversions were performed:

'_symmetry_cell_setting' value 'Monoclinic' changed to 'monoclinic'
according to
/home/data/users/saulius/crontab/automatic-downloads/rss-feeds/IUCr/lib/dictionaries/cif_core.dic
dictionary named 'cif_core.dic' version 2.4.2 from 2011-04-26.

Automatic conversion script
Id: cif_fix_values 4973 2017-02-22 13:04:09Z antanas 
;
_cod_original_sg_symbol_H-M 'P 21/c'
_cod_database_code 2108105

loop_
_symmetry_equiv_pos_as_xyz
'x, y, z'
'-x, y+1/2, -z+1/2'
'-x, -y, -z'
'x, -y-1/2, z-1/2'

loop_
_atom_site_type_symbol
_atom_site_label
_atom_site_fract_x
_atom_site_fract_y
_atom_site_fract_z
_atom_site_U_iso_or_equiv
_atom_site_adp_type
_atom_site_calc_flag
_atom_site_refinement_flags
_atom_site_occupancy
_atom_site_symmetry_multiplicity
Sb Sb1 0.76039(4) 0.47971(3) 0.09006(2) 0.01057(8) Uani d . 1 1
I I1 0.62508(4) 0.31947(3) 0.20205(2) 0.01357(8) Uani d . 1 1
I I2 1.09279(4) 0.34775(2) 0.06094(2) 0.01268(8) Uani d . 1 1
I I3 0.93816(4) 0.58140(3) 0.25750(2) 0.01409(8) Uani d . 1 1
I I4 0.43658(4) 0.61943(3) 0.10332(2) 0.01294(8) Uani d . 1 1
N N11 0.5267(5) -0.0830(3) 0.0678(3) 0.0163(10) Uani d . 1 1
H H111 0.6004 -0.1211 0.1091 0.020 Uiso calc R 1 1
H H112 0.4123 -0.1085 0.0679 0.020 Uiso calc R 1 1
C C12 0.5281(6) 0.0273(4) 0.1025(3) 0.0136(11) Uani d . 1 1
H H121 0.4809 0.0309 0.1661 0.016 Uiso calc R 1 1
H H122 0.6527 0.0536 0.1079 0.016 Uiso calc R 1 1
C C13 0.5894(6) -0.0915(4) -0.0312(3) 0.0143(11) Uani d . 1 1
H H131 0.5844 -0.1632 -0.0516 0.017 Uiso calc R 1 1
H H132 0.7158 -0.0687 -0.0305 0.017 Uiso calc R 1 1
O O1 0.1530(5) 0.3394(3) 0.3335(3) 0.0201(8) Uani d D 1 1
H H11 0.117(7) 0.368(3) 0.2799(19) 0.030 Uiso d D 1 1
H H12 0.128(7) 0.2761(11) 0.324(3) 0.030 Uiso d D 1 1
O O2 0.8456(5) 0.3738(3) 0.4603(3) 0.0217(9) Uani d D 1 1
H H21 0.897(6) 0.330(3) 0.499(3) 0.033 Uiso d D 1 1
H H22 0.910(6) 0.374(4) 0.412(2) 0.033 Uiso d D 1 1

loop_
_atom_site_aniso_label
_atom_site_aniso_U_11
_atom_site_aniso_U_22
_atom_site_aniso_U_33
_atom_site_aniso_U_12
_atom_site_aniso_U_13
_atom_site_aniso_U_23
Sb1 0.00974(15) 0.01068(18) 0.01132(17) 0.00044(13) 0.00095(12) -0.00017(13)
I1 0.01504(16) 0.01300(18) 0.01282(17) -0.00179(14) 0.00213(13) 0.00127(13)
I2 0.01105(15) 0.01191(18) 0.01524(17) 0.00170(13) 0.00207(13) 0.00155(13)
I3 0.01470(16) 0.01321(18) 0.01389(17) -0.00118(14) -0.00188(13) -0.00140(13)
I4 0.01222(15) 0.01364(18) 0.01288(17) 0.00234(13) 0.00051(13) -0.00275(13)
N11 0.016(2) 0.017(2) 0.015(2) 0.0012(19) -0.0042(18) 0.0038(18)
C12 0.018(3) 0.011(3) 0.012(3) 0.001(2) 0.001(2) -0.008(2)
C13 0.015(2) 0.014(3) 0.014(3) 0.002(2) 0.002(2) 0.000(2)
O1 0.025(2) 0.015(2) 0.020(2) -0.0031(18) -0.0039(17) 0.0023(16)
O2 0.0191(19) 0.023(2) 0.023(2) 0.0060(17) 0.0011(16) 0.0004(18)

loop_
_atom_type_symbol
_atom_type_description
_atom_type_scat_dispersion_real
_atom_type_scat_dispersion_imag
_atom_type_scat_source
C C 0.0033 0.0016 'International Tables Vol C Tables 4.2.6.8 and 6.1.1.4'
H H 0.0000 0.0000 'International Tables Vol C Tables 4.2.6.8 and 6.1.1.4'
N N 0.0061 0.0033 'International Tables Vol C Tables 4.2.6.8 and 6.1.1.4'
O O 0.0106 0.0060 'International Tables Vol C Tables 4.2.6.8 and 6.1.1.4'
Sb Sb -0.5866 1.5461 'International Tables Vol C Tables 4.2.6.8 and 6.1.1.4'
I I -0.4742 1.8119 'International Tables Vol C Tables 4.2.6.8 and 6.1.1.4'

loop_
_geom_angle_atom_site_label_1
_geom_angle_atom_site_label_2
_geom_angle_atom_site_label_3
_geom_angle_site_symmetry_1
_geom_angle_site_symmetry_3
_geom_angle
I1 Sb1 I3 . . 92.974(13)
I1 Sb1 I4 . . 95.580(13)
I3 Sb1 I4 . . 89.056(12)
I1 Sb1 I2 . . 88.745(13)
I3 Sb1 I2 . . 92.785(12)
I4 Sb1 I2 . . 175.209(15)
I1 Sb1 I4 . 3_665 90.470(12)
I3 Sb1 I4 . 3_665 176.310(15)
I4 Sb1 I4 . 3_665 89.289(12)
I2 Sb1 I4 . 3_665 88.614(12)
I1 Sb1 I2 . 3_765 174.051(15)
I3 Sb1 I2 . 3_765 92.814(12)
I4 Sb1 I2 . 3_765 85.889(12)
I2 Sb1 I2 . 3_765 89.601(12)
I4 Sb1 I2 3_665 3_765 83.777(11)
Sb1 I2 Sb1 . 3_765 90.399(12)
Sb1 I4 Sb1 . 3_665 90.711(12)
C13 N11 C12 . . 111.7(4)
C13 N11 H111 . . 109.3
C12 N11 H111 . . 109.3
C13 N11 H112 . . 109.3
C12 N11 H112 . . 109.3
H111 N11 H112 . . 107.9
C13 C12 N11 3_655 . 109.1(4)
C13 C12 H121 3_655 . 109.9
N11 C12 H121 . . 109.9
C13 C12 H122 3_655 . 109.9
N11 C12 H122 . . 109.9
H121 C12 H122 . . 108.3
N11 C13 C12 . 3_655 111.1(4)
N11 C13 H131 . . 109.4
C12 C13 H131 3_655 . 109.4
N11 C13 H132 . . 109.4
C12 C13 H132 3_655 . 109.4
H131 C13 H132 . . 108.0
H11 O1 H12 . . 104(2)
H21 O2 H22 . . 104(2)

loop_
_geom_bond_atom_site_label_1
_geom_bond_atom_site_label_2
_geom_bond_site_symmetry_2
_geom_bond_distance
Sb1 I1 . 2.8142(5)
Sb1 I3 . 2.8798(4)
Sb1 I4 . 2.9975(4)
Sb1 I2 . 3.0246(4)
Sb1 I4 3_665 3.2006(4)
Sb1 I2 3_765 3.2938(4)
N11 C13 . 1.481(6)
N11 C12 . 1.506(6)
N11 H111 . 0.9000
N11 H112 . 0.9000
C12 C13 3_655 1.506(6)
C12 H121 . 0.9700
C12 H122 . 0.9700
C13 H131 . 0.9700
C13 H132 . 0.9700
O1 H11 . 0.850(10)
O1 H12 . 0.850(10)
O2 H21 . 0.850(10)
O2 H22 . 0.850(10)

loop_
_geom_hbond_atom_site_label_D
_geom_hbond_atom_site_label_H
_geom_hbond_atom_site_label_A
_geom_hbond_site_symmetry_A
_geom_hbond_distance_DH
_geom_hbond_distance_HA
_geom_hbond_distance_DA
_geom_hbond_angle_DHA
N11 H111 O1 2_645 0.90 1.98 2.801(5) 151
N11 H112 O2 2_645 0.90 1.91 2.777(5) 161
O1 H11 I2 1_455 0.850(10) 3.03(3) 3.757(3) 145(4)
O1 H11 I3 1_455 0.850(10) 3.07(4) 3.623(4) 125(4)
O1 H12 I3 2_645 0.850(10) 2.79(2) 3.613(4) 164(4)
O2 H21 I2 4_566 0.850(10) 2.81(2) 3.609(4) 159(4)
O2 H22 O1 1_655 0.850(10) 2.20(2) 2.991(5) 156(4)

loop_
_geom_torsion_atom_site_label_1
_geom_torsion_atom_site_label_2
_geom_torsion_atom_site_label_3
_geom_torsion_atom_site_label_4
_geom_torsion_site_symmetry_1
_geom_torsion_site_symmetry_4
_geom_torsion
I1 Sb1 I2 Sb1 . 3_765 174.286(14)
I3 Sb1 I2 Sb1 . 3_765 -92.798(12)
I4 Sb1 I2 Sb1 3_665 3_765 83.785(11)
I2 Sb1 I2 Sb1 3_765 3_765 0.0
I1 Sb1 I4 Sb1 . 3_665 -90.403(13)
I3 Sb1 I4 Sb1 . 3_665 176.701(15)
I4 Sb1 I4 Sb1 3_665 3_665 0.0
I2 Sb1 I4 Sb1 3_765 3_665 83.812(11)
C13 N11 C12 C13 . 3_655 56.8(5)
C12 N11 C13 C12 . 3_655 -57.9(5)

_cod_database_fobs_code 2108105
